data_1553727
loop_
_publ_author_name
'Kimura, Yosuke'
'Kawajiri, Ikumi'
'Ueki, Masanori'
'Morimoto, Takayuki'
'Nishida, Jun-ichi'
'Ikeda, Hiroshi'
'Tanaka, Mirai'
'Kawase, Takeshi'

_publ_section_title
;
 A new fluorophore displaying remarkable solvatofluorochromism and
 solid-state light emission, and serving as a turn-on fluorescent sensor
 for cyanide ions
;
_journal_issue 5
_journal_name_full 'Organic Chemistry Frontiers'
_journal_page_first 743
_journal_paper_doi 10.1039/C7QO00029D
_journal_volume 4
_journal_year 2017
_chemical_formula_sum 'C60 H46 N4.5'
_chemical_formula_weight 830.01
_space_group_IT_number 2
_space_group_name_Hall '-P 1'
_space_group_name_H-M_alt 'P -1'
_symmetry_cell_setting triclinic
_symmetry_Int_Tables_number 2
_symmetry_space_group_name_H-M 'P -1'
_atom_sites_solution_hydrogens geom
_atom_sites_solution_primary direct
_atom_sites_solution_secondary difmap
_audit_creation_method SHELXL-97
_audit_update_record
;
2016-12-28 deposited with the CCDC.
2017-02-10 downloaded from the CCDC.
;
_cell_angle_alpha 95.8618(12)
_cell_angle_beta 105.3647(12)
_cell_angle_gamma 91.4814(11)
_cell_formula_units_Z 4
_cell_length_a 13.8813(6)
_cell_length_b 14.4392(7)
_cell_length_c 23.5317(11)
_cell_measurement_reflns_used 19305
_cell_measurement_temperature 200(2)
_cell_measurement_theta_max 54.97
_cell_measurement_theta_min 6.15
_cell_volume 4517.3(4)
_computing_cell_refinement PROCESS-AUTO
_computing_data_collection PROCESS-AUTO
_computing_data_reduction 'teXsan Ver. 2.0'
_computing_publication_material 'teXsan Ver. 2.0'
_computing_structure_refinement SHELXL97
_computing_structure_solution SHELXS97
_diffrn_ambient_temperature 200(2)
_diffrn_measured_fraction_theta_full 0.992
_diffrn_measured_fraction_theta_max 0.992
_diffrn_measurement_device_type 'Rigaku RAXIS-RAPID Imaging Plate'
_diffrn_measurement_method \w
_diffrn_radiation_monochromator graphite
_diffrn_radiation_source 'fine-focus sealed tube'
_diffrn_radiation_type MoK\a
_diffrn_radiation_wavelength 0.71075
_diffrn_reflns_av_R_equivalents 0.0885
_diffrn_reflns_av_sigmaI/netI 0.1471
_diffrn_reflns_limit_h_max 17
_diffrn_reflns_limit_h_min -18
_diffrn_reflns_limit_k_max 18
_diffrn_reflns_limit_k_min -18
_diffrn_reflns_limit_l_max 30
_diffrn_reflns_limit_l_min -30
_diffrn_reflns_number 44971
_diffrn_reflns_theta_full 27.48
_diffrn_reflns_theta_max 27.48
_diffrn_reflns_theta_min 3.05
_exptl_absorpt_coefficient_mu 0.071
_exptl_absorpt_correction_type none
_exptl_crystal_colour yellow
_exptl_crystal_density_diffrn 1.220
_exptl_crystal_density_method 'not measured'
_exptl_crystal_description platelet
_exptl_crystal_F_000 1750
_exptl_crystal_size_max 0.50
_exptl_crystal_size_mid 0.10
_exptl_crystal_size_min 0.10
_refine_diff_density_max 0.499
_refine_diff_density_min -0.340
_refine_diff_density_rms 0.069
_refine_ls_extinction_method none
_refine_ls_goodness_of_fit_ref 0.938
_refine_ls_hydrogen_treatment noref
_refine_ls_matrix_type full
_refine_ls_number_parameters 1183
_refine_ls_number_reflns 20530
_refine_ls_number_restraints 0
_refine_ls_restrained_S_all 0.938
_refine_ls_R_factor_all 0.2091
_refine_ls_R_factor_gt 0.0714
_refine_ls_shift/su_max 0.031
_refine_ls_shift/su_mean 0.003
_refine_ls_structure_factor_coef Fsqd
_refine_ls_weighting_details 'calc w=1/[\s^2^(Fo^2^)+(0.1065P)^2^+0.0000P] where P=(Fo^2^+2Fc^2^)/3'
_refine_ls_weighting_scheme calc
_refine_ls_wR_factor_gt 0.1685
_refine_ls_wR_factor_ref 0.2407
_reflns_number_gt 7441
_reflns_number_total 20530
_reflns_threshold_expression >2sigma(I)
_cod_data_source_file c7qo00029d2.cif
_cod_data_source_block xtk3z11
_cod_depositor_comments
;

2022-03-31
Z value and formula fixed to values more according to usual
chemical conventions.                 miguel
;
_cod_original_formula_sum 'C120 H92 N9'
_cod_original_formula_weight 1660.03
_cod_original_formula_units_Z 2
_cod_original_sg_symbol_H-M 'P -1         '
_cod_database_code 1553727

loop_
_symmetry_equiv_pos_as_xyz
'x, y, z'
'-x, -y, -z'

loop_
_atom_site_label
_atom_site_type_symbol
_atom_site_fract_x
_atom_site_fract_y
_atom_site_fract_z
_atom_site_U_iso_or_equiv
_atom_site_adp_type
_atom_site_occupancy
_atom_site_symmetry_multiplicity
_atom_site_calc_flag
_atom_site_refinement_flags
_atom_site_disorder_assembly
_atom_site_disorder_group
C1 C 0.1648(2) 0.3924(2) 0.31703(14) 0.0439(8) Uani 1 1 d . . .
C2 C 0.0752(2) 0.4867(2) 0.17335(13) 0.0419(7) Uani 1 1 d . . .
C3 C -0.0753(2) 0.5980(2) 0.11236(14) 0.0473(8) Uani 1 1 d . . .
C4 C 0.2396(2) 0.3292(2) 0.31040(14) 0.0441(8) Uani 1 1 d . . .
C5 C 0.5368(2) 0.2131(2) 0.77160(14) 0.0428(8) Uani 1 1 d . . .
C6 C 0.3245(2) 0.3987(2) 0.68289(14) 0.0421(8) Uani 1 1 d . . .
C7 C 0.2629(2) 0.2935(2) 0.41208(15) 0.0485(8) Uani 1 1 d . . .
C8 C -0.2366(2) 0.6702(2) 0.10366(15) 0.0495(8) Uani 1 1 d . . .
C9 C 0.1368(2) 0.4256(2) 0.21366(14) 0.0430(8) Uani 1 1 d . . .
C10 C 0.0223(2) 0.4955(2) 0.26251(14) 0.0456(8) Uani 1 1 d . . .
C11 C 0.2465(2) 0.5620(2) 0.63353(14) 0.0423(8) Uani 1 1 d . . .
C12 C -0.1572(2) 0.6450(2) 0.08102(15) 0.0516(9) Uani 1 1 d . . .
H67 H -0.1580 0.6601 0.0425 0.062 Uiso 1 1 calc R . .
C13 C 0.3442(2) 0.5645(2) 0.67261(14) 0.0419(7) Uani 1 1 d . . .
C14 C 0.3843(2) 0.3271(2) 0.71540(14) 0.0416(7) Uani 1 1 d . . .
C15 C -0.0754(2) 0.5734(2) 0.16891(14) 0.0473(8) Uani 1 1 d . . .
C16 C 0.2666(2) 0.7273(2) 0.62254(15) 0.0458(8) Uani 1 1 d . . .
C17 C 0.3612(2) 0.7305(2) 0.66339(16) 0.0531(9) Uani 1 1 d . . .
H45 H 0.3997 0.7880 0.6746 0.064 Uiso 1 1 calc R . .
C18 C 0.5601(2) 0.3075(2) 0.76671(14) 0.0438(8) Uani 1 1 d . . .
C19 C 0.3821(2) 0.4812(2) 0.69511(13) 0.0403(7) Uani 1 1 d . . .
C20 C 0.3992(2) 0.6524(2) 0.68741(15) 0.0505(9) Uani 1 1 d . . .
H46 H 0.4637 0.6568 0.7146 0.061 Uiso 1 1 calc R . .
C21 C 0.7140(2) 0.1903(2) 0.81681(15) 0.0487(8) Uani 1 1 d . . .
C22 C 0.1142(2) 0.4375(2) 0.26785(14) 0.0442(8) Uani 1 1 d . . .
C23 C 0.3072(3) 0.2372(2) 0.46007(15) 0.0496(8) Uani 1 1 d . . .
C24 C 0.1887(2) 0.4724(2) 0.61556(14) 0.0423(8) Uani 1 1 d . . .
C25 C 0.3552(2) 0.2371(2) 0.72961(14) 0.0437(8) Uani 1 1 d . . .
C26 C 0.2595(2) 0.3108(2) 0.25253(15) 0.0475(8) Uani 1 1 d . . .
C27 C 0.2107(2) 0.6436(2) 0.60987(14) 0.0460(8) Uani 1 1 d . . .
H47 H 0.1451 0.6412 0.5840 0.055 Uiso 1 1 calc R . .
C28 C 0.1851(2) 0.7977(2) 0.53098(16) 0.0510(9) Uani 1 1 d . . .
H48 H 0.1764 0.7369 0.5100 0.061 Uiso 1 1 calc R . .
C29 C 0.2552(2) 0.2081(2) 0.72503(14) 0.0484(8) Uani 1 1 d . . .
H49 H 0.2033 0.2481 0.7104 0.058 Uiso 1 1 calc R . .
C30 C 0.2049(2) 0.3542(2) 0.20360(14) 0.0446(8) Uani 1 1 d . . .
C31 C 0.2280(2) 0.3905(2) 0.63818(14) 0.0409(7) Uani 1 1 d . . .
C32 C 0.4808(2) 0.3635(2) 0.73797(14) 0.0426(8) Uani 1 1 d . . .
C33 C 0.0859(2) 0.5205(2) 0.11971(14) 0.0449(8) Uani 1 1 d . . .
C34 C 0.4892(2) 0.4666(2) 0.72972(14) 0.0424(7) Uani 1 1 d . . .
C35 C 0.5616(2) 0.4878(2) 0.69191(14) 0.0459(8) Uani 1 1 d . . .
H23 H 0.5565 0.5537 0.6838 0.055 Uiso 1 1 calc R . .
H24 H 0.6310 0.4804 0.7154 0.055 Uiso 1 1 calc R . .
C36 C 0.0030(2) 0.5200(2) 0.19939(14) 0.0452(8) Uani 1 1 d . . .
C37 C 0.4043(3) 0.0918(2) 0.77013(15) 0.0529(9) Uani 1 1 d . . .
H50 H 0.4548 0.0509 0.7855 0.063 Uiso 1 1 calc R . .
C38 C 0.4324(2) 0.1787(2) 0.75568(14) 0.0427(8) Uani 1 1 d . . .
C39 C 0.1762(2) 0.3044(2) 0.61234(15) 0.0475(8) Uani 1 1 d . . .
H51 H 0.2051 0.2480 0.6240 0.057 Uiso 1 1 calc R . .
C40 C 0.1914(2) 0.3593(2) 0.41894(15) 0.0519(9) Uani 1 1 d . . .
H68 H 0.1762 0.3707 0.4560 0.062 Uiso 1 1 calc R . .
C41 C 0.5222(2) 0.5262(2) 0.79139(14) 0.0491(8) Uani 1 1 d . . .
H25 H 0.5885 0.5068 0.8131 0.059 Uiso 1 1 calc R . .
H26 H 0.5304 0.5923 0.7850 0.059 Uiso 1 1 calc R . .
C42 C 0.2858(2) 0.2817(2) 0.35823(14) 0.0476(8) Uani 1 1 d . . .
H69 H 0.3352 0.2394 0.3536 0.057 Uiso 1 1 calc R . .
C43 C -0.3215(2) 0.7205(2) 0.07106(15) 0.0519(9) Uani 1 1 d . . .
C44 C 0.1730(2) 0.5109(2) 0.09965(14) 0.0475(8) Uani 1 1 d . . .
H70 H 0.2259 0.4770 0.1208 0.057 Uiso 1 1 calc R . .
C45 C 0.1448(3) 0.4058(2) 0.37335(14) 0.0483(8) Uani 1 1 d . . .
H71 H 0.0970 0.4491 0.3792 0.058 Uiso 1 1 calc R . .
C46 C 0.6609(2) 0.3409(2) 0.78854(15) 0.0500(8) Uani 1 1 d . . .
H52 H 0.6779 0.4042 0.7858 0.060 Uiso 1 1 calc R . .
C47 C 0.0430(3) 0.3807(2) 0.55246(16) 0.0561(9) Uani 1 1 d . . .
H53 H -0.0215 0.3776 0.5251 0.067 Uiso 1 1 calc R . .
C48 C 0.2304(2) 0.8090(2) 0.59225(15) 0.0461(8) Uani 1 1 d . . .
C49 C 0.1532(2) 0.8718(2) 0.50079(16) 0.0503(8) Uani 1 1 d . . .
H54 H 0.1226 0.8619 0.4593 0.060 Uiso 1 1 calc R . .
C50 C 0.0102(2) 0.5766(2) 0.08911(14) 0.0458(8) Uani 1 1 d . . .
C51 C -0.1563(3) 0.6009(3) 0.19201(16) 0.0586(10) Uani 1 1 d . . .
H72 H -0.1565 0.5869 0.2306 0.070 Uiso 1 1 calc R . .
C52 C 0.8948(3) 0.1524(3) 0.84504(18) 0.0656(11) Uani 1 1 d . . .
H55 H 0.9109 0.2075 0.8299 0.079 Uiso 1 1 calc R . .
C53 C 0.1310(3) 1.0449(2) 0.50122(17) 0.0502(9) Uani 1 1 d . . .
H91 H 0.155(2) 1.106(2) 0.5276(14) 0.053(9) Uiso 1 1 d . . .
C54 C 0.0859(2) 0.3002(2) 0.57118(15) 0.0528(9) Uani 1 1 d . . .
H56 H 0.0523 0.2414 0.5552 0.063 Uiso 1 1 calc R . .
C55 C 0.6153(2) 0.1565(2) 0.79555(15) 0.0498(8) Uani 1 1 d . . .
H57 H 0.5999 0.0925 0.7972 0.060 Uiso 1 1 calc R . .
C56 C 0.0941(2) 0.4658(2) 0.57361(15) 0.0516(9) Uani 1 1 d . . .
H58 H 0.0651 0.5210 0.5597 0.062 Uiso 1 1 calc R . .
C57 C 0.4466(3) 0.0816(3) 0.60177(17) 0.0532(9) Uani 1 1 d . . .
H90 H 0.473(2) 0.127(2) 0.6394(15) 0.057(10) Uiso 1 1 d . . .
C58 C 0.7350(2) 0.2850(2) 0.81354(16) 0.0525(9) Uani 1 1 d . . .
H59 H 0.8016 0.3107 0.8289 0.063 Uiso 1 1 calc R . .
C59 C 0.2118(2) 0.9742(2) 0.59094(16) 0.0499(8) Uani 1 1 d . . .
H60 H 0.2225 1.0351 0.6118 0.060 Uiso 1 1 calc R . .
C60 C -0.2336(3) 0.6469(3) 0.16040(16) 0.0572(9) Uani 1 1 d . . .
H73 H -0.2867 0.6634 0.1773 0.069 Uiso 1 1 calc R . .
C61 C 0.2769(3) 0.2528(2) 0.13873(16) 0.0582(10) Uani 1 1 d . . .
H74 H 0.2804 0.2306 0.1000 0.070 Uiso 1 1 calc R . .
C62 C 0.3784(3) 0.2233(2) 0.56419(16) 0.0517(9) Uani 1 1 d . . .
H75 H 0.3967 0.2517 0.6041 0.062 Uiso 1 1 calc R . .
C63 C 0.3237(3) 0.1426(2) 0.44821(16) 0.0530(9) Uani 1 1 d . . .
H76 H 0.3051 0.1146 0.4083 0.064 Uiso 1 1 calc R . .
C64 C 0.2108(3) 0.3192(2) 0.14623(15) 0.0527(9) Uani 1 1 d . . .
H77 H 0.1684 0.3419 0.1124 0.063 Uiso 1 1 calc R . .
C65 C 0.0693(3) 1.0516(2) 0.44756(17) 0.0527(9) Uani 1 1 d . . .
C66 C 0.7950(2) 0.1301(2) 0.84214(17) 0.0561(9) Uani 1 1 d . . .
C67 C 0.1650(2) 0.9625(2) 0.53022(15) 0.0464(8) Uani 1 1 d . . .
C68 C 0.3384(3) 0.2181(2) 0.18758(16) 0.0574(9) Uani 1 1 d . . .
H78 H 0.3874 0.1757 0.1825 0.069 Uiso 1 1 calc R . .
C69 C 0.3659(2) 0.0891(2) 0.49253(15) 0.0519(9) Uani 1 1 d . . .
H79 H 0.3743 0.0248 0.4831 0.062 Uiso 1 1 calc R . .
C70 C 0.1829(3) 0.5492(2) 0.05052(16) 0.0557(9) Uani 1 1 d . . .
H80 H 0.2419 0.5414 0.0378 0.067 Uiso 1 1 calc R . .
C71 C 0.0228(3) 0.6138(2) 0.03851(15) 0.0541(9) Uani 1 1 d . . .
H81 H -0.0280 0.6496 0.0171 0.065 Uiso 1 1 calc R . .
C72 C -0.4823(3) 0.8209(3) 0.01089(16) 0.0590(10) Uani 1 1 d . . .
C73 C 0.3345(3) 0.2749(2) 0.51932(15) 0.0535(9) Uani 1 1 d . . .
H82 H 0.3223 0.3382 0.5290 0.064 Uiso 1 1 calc R . .
C74 C 0.3285(3) 0.2448(2) 0.24298(16) 0.0523(9) Uani 1 1 d . . .
H83 H 0.3689 0.2184 0.2759 0.063 Uiso 1 1 calc R . .
C75 C -0.0635(2) 0.4335(2) 0.27181(16) 0.0533(9) Uani 1 1 d . . .
H1 H -0.0423 0.4138 0.3121 0.064 Uiso 1 1 calc R . .
H2 H -0.1223 0.4716 0.2699 0.064 Uiso 1 1 calc R . .
C76 C 0.2430(2) 0.8985(2) 0.62134(16) 0.0494(8) Uani 1 1 d . . .
H61 H 0.2735 0.9082 0.6628 0.059 Uiso 1 1 calc R . .
C77 C -0.5671(3) 0.8723(3) -0.01683(18) 0.0626(10) Uani 1 1 d . . .
H89 H -0.624(2) 0.868(2) 0.0003(14) 0.053(9) Uiso 1 1 d . . .
C78 C 0.0438(3) 0.5868(2) 0.30603(15) 0.0509(9) Uani 1 1 d . . .
H3 H -0.0180 0.6215 0.2997 0.061 Uiso 1 1 calc R . .
H4 H 0.0605 0.5701 0.3472 0.061 Uiso 1 1 calc R . .
C79 C 0.3966(2) 0.1296(2) 0.55184(15) 0.0481(8) Uani 1 1 d . . .
C80 C 0.4341(3) -0.0832(3) 0.5575(2) 0.0605(10) Uani 1 1 d . . .
C81 C 0.9700(3) 0.0969(3) 0.8691(2) 0.0735(12) Uani 1 1 d . . .
H62 H 1.0370 0.1140 0.8700 0.088 Uiso 1 1 calc R . .
C82 C 0.2310(3) 0.1239(2) 0.74110(16) 0.0566(9) Uani 1 1 d . . .
H63 H 0.1631 0.1063 0.7375 0.068 Uiso 1 1 calc R . .
C83 C 0.5420(3) 0.4261(2) 0.63310(16) 0.0561(9) Uani 1 1 d . . .
H27 H 0.4707 0.4284 0.6111 0.067 Uiso 1 1 calc R . .
H28 H 0.5542 0.3608 0.6411 0.067 Uiso 1 1 calc R . .
C84 C 0.3056(3) 0.0644(2) 0.76257(16) 0.0555(9) Uani 1 1 d . . .
H64 H 0.2885 0.0048 0.7721 0.067 Uiso 1 1 calc R . .
N1 N 0.4106(3) -0.1445(2) 0.52056(17) 0.0769(10) Uani 1 1 d . . .
C86 C 0.6074(3) 0.4552(3) 0.59430(16) 0.0594(10) Uani 1 1 d . . .
H29 H 0.6786 0.4520 0.6160 0.071 Uiso 1 1 calc R . .
H30 H 0.5958 0.5207 0.5867 0.071 Uiso 1 1 calc R . .
C87 C -0.4858(3) 0.7806(3) 0.06075(19) 0.0752(13) Uani 1 1 d . . .
H84 H -0.5433 0.7865 0.0753 0.090 Uiso 1 1 calc R . .
C88 C -0.4076(3) 0.7320(3) 0.09002(18) 0.0763(13) Uani 1 1 d . . .
H85 H -0.4125 0.7052 0.1244 0.092 Uiso 1 1 calc R . .
C89 C 0.0211(3) 0.9748(3) 0.40612(19) 0.0636(11) Uani 1 1 d . . .
N2 N -0.7435(3) 1.0118(3) -0.09625(19) 0.0980(13) Uani 1 1 d . . .
N3 N 0.8993(3) -0.1842(3) 0.98506(17) 0.0821(11) Uani 1 1 d . . .
C92 C 0.1068(3) 0.5995(2) 0.01934(17) 0.0603(10) Uani 1 1 d . . .
H86 H 0.1128 0.6243 -0.0155 0.072 Uiso 1 1 calc R . .
C93 C -0.3211(3) 0.7595(3) 0.01994(18) 0.0779(13) Uani 1 1 d . . .
H87 H -0.2645 0.7523 0.0047 0.093 Uiso 1 1 calc R . .
C94 C 0.4515(3) 0.5197(3) 0.83036(15) 0.0626(10) Uani 1 1 d . . .
H31 H 0.4402 0.4534 0.8355 0.075 Uiso 1 1 calc R . .
H32 H 0.3863 0.5431 0.8103 0.075 Uiso 1 1 calc R . .
N4 N 0.0168(2) 1.2125(2) 0.41413(18) 0.0839(11) Uani 1 1 d . . .
C96 C 0.5159(3) -0.0378(3) 0.6610(2) 0.0672(11) Uani 1 1 d . . .
C97 C -0.3982(3) 0.8078(3) -0.00978(19) 0.0827(14) Uani 1 1 d . . .
H88 H -0.3943 0.8327 -0.0450 0.099 Uiso 1 1 calc R . .
C98 C 0.0418(3) 1.1417(3) 0.42887(18) 0.0624(10) Uani 1 1 d . . .
C99 C -0.5795(3) 0.9269(3) -0.06082(18) 0.0662(11) Uani 1 1 d . . .
C100 C -0.5065(3) 0.9475(3) -0.09118(19) 0.0713(12) Uani 1 1 d . . .
C101 C 0.9500(3) 0.0161(3) 0.8922(2) 0.0779(13) Uani 1 1 d . . .
C102 C 0.1554(3) 0.7356(3) 0.34365(19) 0.0760(12) Uani 1 1 d . . .
H5 H 0.1767 0.7159 0.3840 0.091 Uiso 1 1 calc R . .
H6 H 0.0951 0.7716 0.3414 0.091 Uiso 1 1 calc R . .
C103 C 1.0343(3) -0.0370(3) 0.9184(3) 0.0926(17) Uani 1 1 d . . .
H103 H 1.092(3) -0.016(3) 0.9090(19) 0.102(15) Uiso 1 1 d . . .
N5 N -0.4494(3) 0.9676(3) -0.11593(18) 0.0940(13) Uani 1 1 d . . .
C105 C 0.5861(3) 0.3935(3) 0.53494(17) 0.0720(12) Uani 1 1 d . . .
H33 H 0.5979 0.3280 0.5426 0.086 Uiso 1 1 calc R . .
H34 H 0.5147 0.3964 0.5134 0.086 Uiso 1 1 calc R . .
N6 N 1.2081(3) -0.1841(3) 0.9897(3) 0.142(2) Uani 1 1 d . . .
C107 C 0.4639(3) -0.0093(3) 0.60497(17) 0.0560(9) Uani 1 1 d . . .
N7 N -0.0196(3) 0.9133(3) 0.37239(18) 0.0912(12) Uani 1 1 d . . .
C109 C 0.1271(3) 0.6499(3) 0.29968(18) 0.0686(11) Uani 1 1 d . . .
H7 H 0.1078 0.6697 0.2593 0.082 Uiso 1 1 calc R . .
H8 H 0.1872 0.6132 0.3027 0.082 Uiso 1 1 calc R . .
C110 C 0.7758(3) 0.0484(3) 0.8646(2) 0.0916(16) Uani 1 1 d . . .
H65 H 0.7087 0.0303 0.8628 0.110 Uiso 1 1 calc R . .
C111 C 0.9611(3) -0.1498(3) 0.9691(2) 0.0728(12) Uani 1 1 d . . .
C112 C 0.4916(3) 0.5750(3) 0.89091(17) 0.0761(12) Uani 1 1 d . . .
H35 H 0.4989 0.6417 0.8856 0.091 Uiso 1 1 calc R . .
H36 H 0.5590 0.5543 0.9096 0.091 Uiso 1 1 calc R . .
N8 N 0.5553(3) -0.0614(2) 0.70570(18) 0.0917(12) Uani 1 1 d . . .
C114 C -0.6716(3) 0.9726(3) -0.0807(2) 0.0798(13) Uani 1 1 d . . .
C115 C 0.8510(3) -0.0070(3) 0.8893(3) 0.1030(18) Uani 1 1 d . . .
H66 H 0.8351 -0.0619 0.9047 0.124 Uiso 1 1 calc R . .
C116 C 1.0406(3) -0.1084(3) 0.9510(2) 0.0852(15) Uani 1 1 d . . .
C117 C 1.1347(3) -0.1496(3) 0.9724(3) 0.1075(19) Uani 1 1 d . . .
C118 C -0.0950(3) 0.3474(3) 0.2275(2) 0.0825(13) Uani 1 1 d . B .
H9 H -0.1176 0.3668 0.1872 0.099 Uiso 1 1 calc R . .
H10 H -0.0363 0.3094 0.2290 0.099 Uiso 1 1 calc R . .
C119 C 0.4255(5) 0.5652(4) 0.9330(2) 0.1094(18) Uani 1 1 d . . .
H37 H 0.4133 0.4981 0.9357 0.131 Uiso 1 1 calc R . .
H38 H 0.4619 0.5946 0.9731 0.131 Uiso 1 1 calc R . .
C120 C 0.2626(5) 0.8878(4) 0.3695(3) 0.143(2) Uani 1 1 d . . .
H11 H 0.2010 0.9186 0.3709 0.215 Uiso 1 1 calc R . .
H12 H 0.3027 0.9264 0.3514 0.215 Uiso 1 1 calc R . .
H13 H 0.3010 0.8795 0.4099 0.215 Uiso 1 1 calc R . .
C122 C 0.2382(4) 0.8002(3) 0.3356(3) 0.118(2) Uani 1 1 d . . .
H14 H 0.3000 0.7655 0.3429 0.142 Uiso 1 1 calc R . .
H15 H 0.2205 0.8113 0.2934 0.142 Uiso 1 1 calc R . .
C123 C -0.1767(4) 0.2888(4) 0.2384(2) 0.1129(19) Uani 1 1 d . . .
H16 H -0.1562 0.2752 0.2802 0.135 Uiso 1 1 calc R A 1
H17 H -0.2369 0.3257 0.2336 0.135 Uiso 1 1 calc R A 1
C126 C -0.2045(8) 0.2008(7) 0.2006(4) 0.227(5) Uani 1 1 d . B 1
H18 H -0.1645 0.1498 0.2180 0.272 Uiso 1 1 calc R B 1
H19 H -0.1966 0.2057 0.1604 0.272 Uiso 1 1 calc R B 1
C127 C 0.6507(4) 0.4223(3) 0.4960(2) 0.0899(14) Uani 1 1 d . . .
H39 H 0.6385 0.4868 0.4877 0.135 Uiso 1 1 calc R . .
H40 H 0.6337 0.3810 0.4586 0.135 Uiso 1 1 calc R . .
H41 H 0.7214 0.4178 0.5165 0.135 Uiso 1 1 calc R . .
C128 C 0.3280(5) 0.6081(5) 0.9142(3) 0.143(2) Uani 1 1 d . . .
H42 H 0.3391 0.6728 0.9073 0.215 Uiso 1 1 calc R . .
H43 H 0.2931 0.6068 0.9453 0.215 Uiso 1 1 calc R . .
H44 H 0.2871 0.5731 0.8775 0.215 Uiso 1 1 calc R . .
N9 N -0.0903(10) 0.1180(13) 0.2385(7) 0.380(9) Uani 1 1 d . C 2
C130 C -0.3337(16) 0.1838(13) 0.1992(8) 0.506(14) Uani 1 1 d . . .
H20 H -0.3742 0.2233 0.1717 0.760 Uiso 1 1 calc R B 1
H21 H -0.3416 0.2006 0.2391 0.760 Uiso 1 1 calc R B 1
H22 H -0.3558 0.1183 0.1861 0.760 Uiso 1 1 calc R B 1
C131 C 0.1412(14) 0.0808(13) 0.2832(11) 0.466(14) Uani 1 1 d . C 2
C132 C 0.002(3) 0.077(2) 0.2613(9) 0.59(2) Uani 1 1 d . C 2

loop_
_atom_site_aniso_label
_atom_site_aniso_U_11
_atom_site_aniso_U_22
_atom_site_aniso_U_33
_atom_site_aniso_U_23
_atom_site_aniso_U_13
_atom_site_aniso_U_12
C1 0.0475(19) 0.0447(18) 0.0416(19) 0.0119(15) 0.0129(16) 0.0037(16)
C2 0.0444(18) 0.0463(18) 0.0339(18) 0.0059(14) 0.0082(15) 0.0012(15)
C3 0.048(2) 0.052(2) 0.044(2) 0.0068(16) 0.0151(17) 0.0052(17)
C4 0.0468(19) 0.0450(18) 0.0406(19) 0.0077(15) 0.0110(16) -0.0003(16)
C5 0.0404(18) 0.0416(18) 0.0440(19) 0.0055(15) 0.0074(16) -0.0042(15)
C6 0.0400(18) 0.0400(18) 0.046(2) 0.0023(15) 0.0120(16) -0.0018(15)
C7 0.050(2) 0.0440(19) 0.053(2) 0.0098(16) 0.0147(18) -0.0013(16)
C8 0.049(2) 0.058(2) 0.043(2) 0.0076(17) 0.0145(17) 0.0088(17)
C9 0.0422(18) 0.0407(17) 0.0453(19) 0.0007(15) 0.0119(16) 0.0004(15)
C10 0.0491(19) 0.0469(19) 0.045(2) 0.0069(15) 0.0186(17) 0.0052(16)
C11 0.0441(18) 0.0403(18) 0.0428(19) 0.0057(15) 0.0121(16) 0.0007(15)
C12 0.056(2) 0.053(2) 0.051(2) 0.0080(17) 0.0208(19) 0.0085(18)
C13 0.0372(17) 0.0406(18) 0.0449(19) 0.0036(15) 0.0068(16) -0.0016(15)
C14 0.0390(18) 0.0395(17) 0.0444(19) 0.0005(15) 0.0096(16) -0.0003(15)
C15 0.051(2) 0.0509(19) 0.044(2) 0.0069(16) 0.0182(17) 0.0059(17)
C16 0.0458(19) 0.0415(18) 0.051(2) 0.0074(16) 0.0132(17) 0.0021(16)
C17 0.047(2) 0.0413(19) 0.067(2) 0.0087(17) 0.0080(19) -0.0027(16)
C18 0.0370(18) 0.0456(19) 0.047(2) 0.0045(15) 0.0083(16) 0.0023(15)
C19 0.0423(18) 0.0392(17) 0.0396(18) 0.0081(14) 0.0099(15) 0.0035(15)
C20 0.0401(18) 0.0446(19) 0.062(2) 0.0081(17) 0.0039(17) 0.0000(16)
C21 0.0410(19) 0.050(2) 0.053(2) 0.0131(17) 0.0058(17) 0.0024(16)
C22 0.0484(19) 0.0423(18) 0.044(2) 0.0083(15) 0.0157(17) -0.0007(15)
C23 0.053(2) 0.053(2) 0.047(2) 0.0115(17) 0.0190(18) -0.0006(17)
C24 0.0374(17) 0.0468(19) 0.0420(19) 0.0047(15) 0.0097(16) 0.0004(15)
C25 0.0420(18) 0.0447(18) 0.0437(19) 0.0051(15) 0.0105(16) -0.0021(15)
C26 0.053(2) 0.0435(18) 0.049(2) 0.0081(16) 0.0183(18) 0.0033(16)
C27 0.0444(19) 0.0469(19) 0.047(2) 0.0095(16) 0.0120(17) 0.0018(16)
C28 0.051(2) 0.049(2) 0.054(2) 0.0074(17) 0.0135(18) 0.0061(17)
C29 0.0442(19) 0.052(2) 0.050(2) 0.0096(17) 0.0127(17) -0.0015(16)
C30 0.0425(18) 0.0438(18) 0.048(2) 0.0035(16) 0.0136(17) 0.0015(15)
C31 0.0420(18) 0.0384(17) 0.0422(19) 0.0037(14) 0.0115(16) 0.0003(15)
C32 0.0436(19) 0.0417(18) 0.0421(19) 0.0030(15) 0.0114(16) 0.0027(15)
C33 0.0482(19) 0.0444(18) 0.0420(19) 0.0043(15) 0.0122(16) 0.0035(16)
C34 0.0405(18) 0.0385(17) 0.0460(19) 0.0067(15) 0.0074(16) -0.0025(14)
C35 0.0428(18) 0.0451(18) 0.051(2) 0.0102(16) 0.0125(17) 0.0020(15)
C36 0.0465(19) 0.0484(19) 0.0430(19) 0.0068(15) 0.0149(17) 0.0084(16)
C37 0.051(2) 0.047(2) 0.059(2) 0.0139(17) 0.0103(19) 0.0004(17)
C38 0.0438(18) 0.0421(18) 0.0439(19) 0.0102(15) 0.0125(16) 0.0020(15)
C39 0.048(2) 0.0444(19) 0.048(2) 0.0063(16) 0.0089(17) 0.0028(16)
C40 0.058(2) 0.054(2) 0.048(2) 0.0123(17) 0.0177(19) 0.0037(18)
C41 0.0475(19) 0.0465(19) 0.048(2) 0.0028(16) 0.0055(17) 0.0043(16)
C42 0.051(2) 0.0487(19) 0.045(2) 0.0089(16) 0.0136(17) 0.0007(16)
C43 0.049(2) 0.061(2) 0.049(2) 0.0109(18) 0.0159(18) 0.0114(18)
C44 0.0477(19) 0.053(2) 0.044(2) 0.0067(16) 0.0146(17) 0.0053(16)
C45 0.053(2) 0.0505(19) 0.045(2) 0.0105(16) 0.0182(18) 0.0055(17)
C46 0.045(2) 0.0450(19) 0.058(2) 0.0081(17) 0.0103(18) 0.0050(16)
C47 0.047(2) 0.055(2) 0.060(2) 0.0134(19) 0.0014(18) -0.0047(18)
C48 0.0452(19) 0.0399(18) 0.056(2) 0.0083(16) 0.0170(18) 0.0057(15)
C49 0.047(2) 0.051(2) 0.051(2) 0.0083(17) 0.0080(18) 0.0050(17)
C50 0.049(2) 0.0481(19) 0.0427(19) 0.0075(16) 0.0162(17) 0.0057(16)
C51 0.052(2) 0.077(3) 0.050(2) 0.0116(19) 0.0177(19) 0.013(2)
C52 0.048(2) 0.061(2) 0.091(3) 0.033(2) 0.015(2) 0.0059(19)
C53 0.0413(19) 0.049(2) 0.060(2) 0.0099(19) 0.0108(19) 0.0018(17)
C54 0.047(2) 0.051(2) 0.052(2) 0.0050(17) 0.0007(18) -0.0092(17)
C55 0.046(2) 0.0451(19) 0.058(2) 0.0133(17) 0.0116(18) 0.0021(16)
C56 0.048(2) 0.053(2) 0.053(2) 0.0153(17) 0.0081(18) 0.0017(17)
C57 0.055(2) 0.052(2) 0.055(2) 0.0138(19) 0.017(2) 0.0018(18)
C58 0.0412(19) 0.050(2) 0.063(2) 0.0078(18) 0.0076(18) 0.0051(16)
C59 0.047(2) 0.0439(19) 0.058(2) 0.0059(17) 0.0126(18) 0.0026(16)
C60 0.052(2) 0.071(2) 0.054(2) 0.0104(19) 0.0193(19) 0.0131(19)
C61 0.063(2) 0.061(2) 0.051(2) -0.0002(18) 0.018(2) 0.014(2)
C62 0.059(2) 0.049(2) 0.049(2) 0.0065(17) 0.0174(18) 0.0023(17)
C63 0.060(2) 0.051(2) 0.051(2) 0.0070(17) 0.0194(19) 0.0025(18)
C64 0.059(2) 0.057(2) 0.044(2) 0.0065(17) 0.0163(18) 0.0123(18)
C65 0.044(2) 0.051(2) 0.063(2) 0.0119(19) 0.0133(19) 0.0045(17)
C66 0.0403(19) 0.055(2) 0.074(3) 0.0208(19) 0.0124(19) 0.0048(17)
C67 0.0440(19) 0.0420(18) 0.056(2) 0.0113(17) 0.0165(18) 0.0033(16)
C68 0.059(2) 0.060(2) 0.056(2) 0.0067(18) 0.018(2) 0.0162(19)
C69 0.056(2) 0.048(2) 0.053(2) 0.0074(17) 0.0152(19) 0.0048(17)
C70 0.057(2) 0.060(2) 0.058(2) 0.0152(18) 0.026(2) 0.0096(18)
C71 0.058(2) 0.059(2) 0.052(2) 0.0182(18) 0.0219(19) 0.0089(18)
C72 0.047(2) 0.074(3) 0.061(2) 0.019(2) 0.0161(19) 0.0146(19)
C73 0.070(2) 0.0443(19) 0.048(2) 0.0085(17) 0.018(2) 0.0051(18)
C74 0.054(2) 0.053(2) 0.053(2) 0.0126(17) 0.0154(19) 0.0140(18)
C75 0.051(2) 0.060(2) 0.052(2) 0.0103(18) 0.0184(18) -0.0008(18)
C76 0.048(2) 0.0456(19) 0.054(2) 0.0043(17) 0.0123(18) 0.0029(16)
C77 0.048(2) 0.082(3) 0.062(3) 0.019(2) 0.018(2) 0.014(2)
C78 0.059(2) 0.051(2) 0.047(2) 0.0063(16) 0.0218(18) 0.0089(18)
C79 0.051(2) 0.051(2) 0.047(2) 0.0114(17) 0.0185(18) 0.0037(17)
C80 0.053(2) 0.054(2) 0.082(3) 0.015(2) 0.027(2) 0.010(2)
C81 0.044(2) 0.073(3) 0.109(4) 0.040(3) 0.019(2) 0.006(2)
C82 0.049(2) 0.062(2) 0.058(2) 0.0117(19) 0.0124(19) -0.0047(18)
C83 0.060(2) 0.053(2) 0.062(2) 0.0051(18) 0.027(2) 0.0004(18)
C84 0.054(2) 0.050(2) 0.061(2) 0.0149(18) 0.0100(19) -0.0072(18)
N1 0.073(2) 0.061(2) 0.098(3) 0.001(2) 0.029(2) 0.0012(19)
C86 0.062(2) 0.059(2) 0.064(2) 0.0057(19) 0.029(2) 0.0005(19)
C87 0.060(2) 0.099(3) 0.084(3) 0.039(3) 0.038(2) 0.031(2)
C88 0.071(3) 0.102(3) 0.075(3) 0.038(2) 0.039(2) 0.038(3)
C89 0.057(2) 0.067(3) 0.065(3) 0.011(2) 0.010(2) 0.021(2)
N2 0.057(2) 0.118(3) 0.131(4) 0.051(3) 0.030(2) 0.027(2)
N3 0.063(2) 0.092(3) 0.093(3) 0.039(2) 0.013(2) 0.009(2)
C92 0.066(2) 0.063(2) 0.063(2) 0.0203(19) 0.032(2) 0.011(2)
C93 0.057(2) 0.117(4) 0.075(3) 0.038(3) 0.030(2) 0.035(2)
C94 0.067(2) 0.073(3) 0.044(2) -0.0027(19) 0.0131(19) -0.011(2)
N4 0.061(2) 0.071(2) 0.119(3) 0.040(2) 0.011(2) 0.0028(18)
C96 0.076(3) 0.053(2) 0.068(3) 0.017(2) 0.007(2) 0.011(2)
C97 0.059(2) 0.132(4) 0.076(3) 0.048(3) 0.033(2) 0.037(3)
C98 0.050(2) 0.059(2) 0.080(3) 0.021(2) 0.015(2) 0.0058(19)
C99 0.047(2) 0.083(3) 0.074(3) 0.024(2) 0.018(2) 0.017(2)
C100 0.062(3) 0.081(3) 0.082(3) 0.027(2) 0.029(2) 0.021(2)
C101 0.041(2) 0.076(3) 0.120(4) 0.045(3) 0.014(2) 0.008(2)
C102 0.088(3) 0.057(2) 0.081(3) -0.008(2) 0.029(3) -0.005(2)
C103 0.047(2) 0.088(3) 0.153(5) 0.066(3) 0.023(3) 0.015(2)
N5 0.079(3) 0.115(3) 0.110(3) 0.051(3) 0.047(3) 0.036(2)
C105 0.085(3) 0.067(3) 0.073(3) -0.004(2) 0.042(3) -0.005(2)
N6 0.065(3) 0.128(4) 0.257(6) 0.125(4) 0.042(3) 0.032(3)
C107 0.054(2) 0.055(2) 0.059(2) 0.0123(19) 0.0129(19) 0.0023(18)
N7 0.080(3) 0.086(3) 0.087(3) -0.005(2) -0.010(2) 0.030(2)
C109 0.071(3) 0.058(2) 0.077(3) -0.005(2) 0.026(2) -0.004(2)
C110 0.046(2) 0.081(3) 0.158(5) 0.066(3) 0.025(3) 0.010(2)
C111 0.052(2) 0.072(3) 0.094(3) 0.032(2) 0.009(2) 0.013(2)
C112 0.091(3) 0.082(3) 0.049(2) -0.009(2) 0.015(2) 0.000(2)
N8 0.111(3) 0.065(2) 0.087(3) 0.022(2) -0.002(3) 0.020(2)
C114 0.053(2) 0.102(3) 0.094(3) 0.038(3) 0.026(3) 0.016(2)
C115 0.047(2) 0.091(3) 0.179(5) 0.080(4) 0.019(3) 0.012(2)
C116 0.045(2) 0.076(3) 0.142(4) 0.055(3) 0.021(3) 0.014(2)
C117 0.050(3) 0.099(4) 0.187(6) 0.087(4) 0.027(3) 0.022(3)
C118 0.093(3) 0.073(3) 0.089(3) -0.008(2) 0.045(3) -0.026(2)
C119 0.158(6) 0.112(4) 0.058(3) -0.006(3) 0.035(4) -0.002(4)
C120 0.168(6) 0.116(5) 0.161(6) -0.022(4) 0.089(5) -0.040(4)
C122 0.152(5) 0.075(3) 0.133(5) -0.035(3) 0.067(4) -0.045(3)
C123 0.118(4) 0.127(5) 0.089(4) -0.015(3) 0.036(3) -0.066(4)
C126 0.265(11) 0.258(10) 0.161(7) -0.095(7) 0.127(8) -0.183(9)
C127 0.110(4) 0.091(3) 0.085(3) -0.003(3) 0.060(3) -0.001(3)
C128 0.138(6) 0.167(6) 0.134(6) -0.028(5) 0.071(5) 0.003(5)
N9 0.220(12) 0.54(2) 0.39(2) 0.150(17) 0.066(13) 0.092(14)
C130 0.66(4) 0.48(3) 0.44(3) -0.05(2) 0.32(3) -0.16(3)
C131 0.33(2) 0.327(19) 0.65(4) -0.06(2) 0.03(2) -0.170(17)
C132 0.57(5) 0.92(6) 0.24(2) -0.05(3) 0.05(3) 0.25(5)

loop_
_atom_type_symbol
_atom_type_description
_atom_type_scat_dispersion_real
_atom_type_scat_dispersion_imag
_atom_type_scat_source
C C 0.0033 0.0016 'International Tables Vol C Tables 4.2.6.8 and 6.1.1.4'
H H 0.0000 0.0000 'International Tables Vol C Tables 4.2.6.8 and 6.1.1.4'
N N 0.0061 0.0033 'International Tables Vol C Tables 4.2.6.8 and 6.1.1.4'

loop_
_geom_angle_atom_site_label_1
_geom_angle_atom_site_label_2
_geom_angle_atom_site_label_3
_geom_angle
C22 C1 C45 123.5(3)
C22 C1 C4 119.1(3)
C45 C1 C4 117.4(3)
C36 C2 C33 120.4(3)
C36 C2 C9 107.5(3)
C33 C2 C9 131.8(3)
C15 C3 C12 118.4(3)
C15 C3 C50 119.2(3)
C12 C3 C50 122.4(3)
C42 C4 C1 118.8(3)
C42 C4 C26 122.0(3)
C1 C4 C26 119.0(3)
C55 C5 C18 118.7(3)
C55 C5 C38 121.8(3)
C18 C5 C38 119.4(3)
C19 C6 C31 120.2(3)
C19 C6 C14 108.2(3)
C31 C6 C14 131.0(3)
C42 C7 C40 117.9(3)
C42 C7 C23 121.5(3)
C40 C7 C23 120.6(3)
C12 C8 C60 117.1(3)
C12 C8 C43 123.0(3)
C60 C8 C43 119.8(3)
C22 C9 C30 119.2(3)
C22 C9 C2 108.9(3)
C30 C9 C2 131.5(3)
C36 C10 C22 101.5(2)
C36 C10 C75 113.0(3)
C22 C10 C75 108.4(3)
C36 C10 C78 109.1(3)
C22 C10 C78 112.7(3)
C75 C10 C78 111.8(2)
C27 C11 C13 119.3(3)
C27 C11 C24 121.7(3)
C13 C11 C24 118.9(3)
C8 C12 C3 123.2(3)
C8 C12 H67 118.4
C3 C12 H67 118.4
C11 C13 C19 119.5(3)
C11 C13 C20 117.1(3)
C19 C13 C20 123.4(3)
C32 C14 C25 120.4(3)
C32 C14 C6 107.8(3)
C25 C14 C6 131.5(3)
C3 C15 C51 117.8(3)
C3 C15 C36 119.2(3)
C51 C15 C36 122.9(3)
C27 C16 C17 117.6(3)
C27 C16 C48 121.3(3)
C17 C16 C48 121.1(3)
C20 C17 C16 121.3(3)
C20 C17 H45 119.3
C16 C17 H45 119.3
C46 C18 C5 117.8(3)
C46 C18 C32 123.3(3)
C5 C18 C32 118.8(3)
C6 C19 C13 121.8(3)
C6 C19 C34 110.9(3)
C13 C19 C34 127.0(3)
C17 C20 C13 121.7(3)
C17 C20 H46 119.2
C13 C20 H46 119.2
C55 C21 C58 117.5(3)
C55 C21 C66 121.9(3)
C58 C21 C66 120.5(3)
C9 C22 C1 122.6(3)
C9 C22 C10 109.6(3)
C1 C22 C10 127.4(3)
C73 C23 C63 116.9(3)
C73 C23 C7 121.7(3)
C63 C23 C7 121.4(3)
C31 C24 C56 118.6(3)
C31 C24 C11 120.7(3)
C56 C24 C11 120.7(3)
C29 C25 C38 118.0(3)
C29 C25 C14 123.5(3)
C38 C25 C14 118.2(3)
C74 C26 C30 118.3(3)
C74 C26 C4 121.0(3)
C30 C26 C4 120.6(3)
C16 C27 C11 122.9(3)
C16 C27 H47 118.5
C11 C27 H47 118.5
C49 C28 C48 121.6(3)
C49 C28 H48 119.2
C48 C28 H48 119.2
C82 C29 C25 121.8(3)
C82 C29 H49 119.1
C25 C29 H49 119.1
C26 C30 C64 118.2(3)
C26 C30 C9 118.6(3)
C64 C30 C9 122.8(3)
C24 C31 C39 118.0(3)
C24 C31 C6 118.1(3)
C39 C31 C6 123.7(3)
C14 C32 C18 121.4(3)
C14 C32 C34 111.4(3)
C18 C32 C34 127.2(3)
C44 C33 C50 117.8(3)
C44 C33 C2 123.4(3)
C50 C33 C2 118.3(3)
C19 C34 C32 100.7(2)
C19 C34 C35 109.4(2)
C32 C34 C35 113.0(2)
C19 C34 C41 113.3(2)
C32 C34 C41 109.8(3)
C35 C34 C41 110.3(3)
C83 C35 C34 114.4(3)
C83 C35 H23 108.7
C34 C35 H23 108.7
C83 C35 H24 108.7
C34 C35 H24 108.7
H23 C35 H24 107.6
C2 C36 C15 121.5(3)
C2 C36 C10 111.3(3)
C15 C36 C10 127.1(3)
C84 C37 C38 121.8(3)
C84 C37 H50 119.1
C38 C37 H50 119.1
C37 C38 C25 118.2(3)
C37 C38 C5 121.5(3)
C25 C38 C5 120.0(3)
C54 C39 C31 121.6(3)
C54 C39 H51 119.2
C31 C39 H51 119.2
C45 C40 C7 120.7(3)
C45 C40 H68 119.7
C7 C40 H68 119.7
C94 C41 C34 115.7(3)
C94 C41 H25 108.4
C34 C41 H25 108.4
C94 C41 H26 108.4
C34 C41 H26 108.4
H25 C41 H26 107.4
C7 C42 C4 122.8(3)
C7 C42 H69 118.6
C4 C42 H69 118.6
C93 C43 C88 115.3(3)
C93 C43 C8 122.7(3)
C88 C43 C8 122.0(3)
C70 C44 C33 121.6(3)
C70 C44 H70 119.2
C33 C44 H70 119.2
C40 C45 C1 122.4(3)
C40 C45 H71 118.8
C1 C45 H71 118.8
C58 C46 C18 122.0(3)
C58 C46 H52 119.0
C18 C46 H52 119.0
C54 C47 C56 119.7(3)
C54 C47 H53 120.2
C56 C47 H53 120.2
C76 C48 C28 117.7(3)
C76 C48 C16 122.6(3)
C28 C48 C16 119.6(3)
C28 C49 C67 120.8(3)
C28 C49 H54 119.6
C67 C49 H54 119.6
C71 C50 C33 118.5(3)
C71 C50 C3 121.5(3)
C33 C50 C3 119.9(3)
C60 C51 C15 121.8(3)
C60 C51 H72 119.1
C15 C51 H72 119.1
C81 C52 C66 121.9(3)
C81 C52 H55 119.1
C66 C52 H55 119.1
C65 C53 C67 130.1(4)
C65 C53 H91 116.1(18)
C67 C53 H91 113.7(18)
C39 C54 C47 120.6(3)
C39 C54 H56 119.7
C47 C54 H56 119.7
C21 C55 C5 122.8(3)
C21 C55 H57 118.6
C5 C55 H57 118.6
C47 C56 C24 121.2(3)
C47 C56 H58 119.4
C24 C56 H58 119.4
C107 C57 C79 130.4(4)
C107 C57 H90 118.3(18)
C79 C57 H90 111.3(18)
C46 C58 C21 121.1(3)
C46 C58 H59 119.5
C21 C58 H59 119.5
C76 C59 C67 121.1(3)
C76 C59 H60 119.4
C67 C59 H60 119.4
C51 C60 C8 121.6(3)
C51 C60 H73 119.2
C8 C60 H73 119.2
C64 C61 C68 120.2(3)
C64 C61 H74 119.9
C68 C61 H74 119.9
C73 C62 C79 120.7(3)
C73 C62 H75 119.6
C79 C62 H75 119.6
C69 C63 C23 122.1(3)
C69 C63 H76 118.9
C23 C63 H76 118.9
C61 C64 C30 121.0(3)
C61 C64 H77 119.5
C30 C64 H77 119.5
C53 C65 C89 125.0(3)
C53 C65 C98 120.6(4)
C89 C65 C98 114.3(3)
C110 C66 C52 116.5(3)
C110 C66 C21 121.6(3)
C52 C66 C21 121.9(3)
C59 C67 C49 117.7(3)
C59 C67 C53 118.4(3)
C49 C67 C53 123.9(3)
C74 C68 C61 120.0(3)
C74 C68 H78 120.0
C61 C68 H78 120.0
C63 C69 C79 120.0(3)
C63 C69 H79 120.0
C79 C69 H79 120.0
C44 C70 C92 120.0(3)
C44 C70 H80 120.0
C92 C70 H80 120.0
C92 C71 C50 121.5(3)
C92 C71 H81 119.3
C50 C71 H81 119.3
C87 C72 C97 117.3(3)
C87 C72 C77 117.7(3)
C97 C72 C77 124.9(3)
C62 C73 C23 122.0(3)
C62 C73 H82 119.0
C23 C73 H82 119.0
C68 C74 C26 121.6(3)
C68 C74 H83 119.2
C26 C74 H83 119.2
C118 C75 C10 114.9(3)
C118 C75 H1 108.5
C10 C75 H1 108.5
C118 C75 H2 108.5
C10 C75 H2 108.5
H1 C75 H2 107.5
C59 C76 C48 121.0(3)
C59 C76 H61 119.5
C48 C76 H61 119.5
C99 C77 C72 130.7(3)
C99 C77 H89 114.9(18)
C72 C77 H89 114.4(18)
C109 C78 C10 114.5(3)
C109 C78 H3 108.6
C10 C78 H3 108.6
C109 C78 H4 108.6
C10 C78 H4 108.6
H3 C78 H4 107.6
C62 C79 C69 118.1(3)
C62 C79 C57 116.9(3)
C69 C79 C57 125.0(3)
N1 C80 C107 178.0(4)
C52 C81 C101 121.0(3)
C52 C81 H62 119.5
C101 C81 H62 119.5
C29 C82 C84 120.0(3)
C29 C82 H63 120.0
C84 C82 H63 120.0
C35 C83 C86 113.0(3)
C35 C83 H27 109.0
C86 C83 H27 109.0
C35 C83 H28 109.0
C86 C83 H28 109.0
H27 C83 H28 107.8
C37 C84 C82 119.9(3)
C37 C84 H64 120.1
C82 C84 H64 120.1
C83 C86 C105 112.6(3)
C83 C86 H29 109.1
C105 C86 H29 109.1
C83 C86 H30 109.1
C105 C86 H30 109.1
H29 C86 H30 107.8
C72 C87 C88 121.1(3)
C72 C87 H84 119.4
C88 C87 H84 119.4
C87 C88 C43 122.4(4)
C87 C88 H85 118.8
C43 C88 H85 118.8
N7 C89 C65 178.8(4)
C71 C92 C70 120.3(3)
C71 C92 H86 119.8
C70 C92 H86 119.8
C97 C93 C43 123.1(3)
C97 C93 H87 118.4
C43 C93 H87 118.4
C41 C94 C112 112.5(3)
C41 C94 H31 109.1
C112 C94 H31 109.1
C41 C94 H32 109.1
C112 C94 H32 109.1
H31 C94 H32 107.8
N8 C96 C107 178.4(5)
C93 C97 C72 120.7(4)
C93 C97 H88 119.6
C72 C97 H88 119.6
N4 C98 C65 177.7(4)
C77 C99 C100 125.6(3)
C77 C99 C114 120.7(3)
C100 C99 C114 113.7(3)
N5 C100 C99 177.2(4)
C115 C101 C81 117.7(3)
C115 C101 C103 124.8(4)
C81 C101 C103 117.5(4)
C109 C102 C122 115.8(3)
C109 C102 H5 108.3
C122 C102 H5 108.3
C109 C102 H6 108.3
C122 C102 H6 108.3
H5 C102 H6 107.4
C116 C103 C101 131.0(4)
C116 C103 H103 119(3)
C101 C103 H103 110(3)
C127 C105 C86 112.8(3)
C127 C105 H33 109.0
C86 C105 H33 109.0
C127 C105 H34 109.0
C86 C105 H34 109.0
H33 C105 H34 107.8
C57 C107 C80 126.6(4)
C57 C107 C96 118.5(4)
C80 C107 C96 114.9(3)
C78 C109 C102 116.4(3)
C78 C109 H7 108.2
C102 C109 H7 108.2
C78 C109 H8 108.2
C102 C109 H8 108.2
H7 C109 H8 107.3
C115 C110 C66 122.0(4)
C115 C110 H65 119.0
C66 C110 H65 119.0
N3 C111 C116 177.8(5)
C94 C112 C119 114.1(4)
C94 C112 H35 108.7
C119 C112 H35 108.7
C94 C112 H36 108.7
C119 C112 H36 108.7
H35 C112 H36 107.6
N2 C114 C99 177.9(5)
C110 C115 C101 121.0(4)
C110 C115 H66 119.5
C101 C115 H66 119.5
C103 C116 C111 126.2(4)
C103 C116 C117 120.4(4)
C111 C116 C117 113.3(4)
N6 C117 C116 178.5(5)
C123 C118 C75 113.4(3)
C123 C118 H9 108.9
C75 C118 H9 108.9
C123 C118 H10 108.9
C75 C118 H10 108.9
H9 C118 H10 107.7
C128 C119 C112 113.4(4)
C128 C119 H37 108.9
C112 C119 H37 108.9
C128 C119 H38 108.9
C112 C119 H38 108.9
H37 C119 H38 107.7
C122 C120 H11 109.5
C122 C120 H12 109.5
H11 C120 H12 109.5
C122 C120 H13 109.5
H11 C120 H13 109.5
H12 C120 H13 109.5
C120 C122 C102 120.7(4)
C120 C122 H14 107.1
C102 C122 H14 107.1
C120 C122 H15 107.1
C102 C122 H15 107.1
H14 C122 H15 106.8
C126 C123 C118 116.1(5)
C126 C123 H16 108.3
C118 C123 H16 108.3
C126 C123 H17 108.3
C118 C123 H17 108.3
H16 C123 H17 107.4
C123 C126 C130 101.4(8)
C123 C126 H18 111.5
C130 C126 H18 111.5
C123 C126 H19 111.5
C130 C126 H19 111.5
H18 C126 H19 109.3
C105 C127 H39 109.5
C105 C127 H40 109.5
H39 C127 H40 109.5
C105 C127 H41 109.5
H39 C127 H41 109.5
H40 C127 H41 109.5
C119 C128 H42 109.5
C119 C128 H43 109.5
H42 C128 H43 109.5
C119 C128 H44 109.5
H42 C128 H44 109.5
H43 C128 H44 109.5
N9 C132 C131 151(3)

loop_
_geom_bond_atom_site_label_1
_geom_bond_atom_site_label_2
_geom_bond_distance
C1 C22 1.415(4)
C1 C45 1.420(4)
C1 C4 1.429(4)
C2 C36 1.378(4)
C2 C33 1.440(4)
C2 C9 1.480(4)
C3 C15 1.412(4)
C3 C12 1.413(4)
C3 C50 1.460(4)
C4 C42 1.396(4)
C4 C26 1.459(4)
C5 C55 1.410(4)
C5 C18 1.416(4)
C5 C38 1.457(4)
C6 C19 1.379(4)
C6 C31 1.462(4)
C6 C14 1.487(4)
C7 C42 1.382(4)
C7 C40 1.419(4)
C7 C23 1.470(5)
C8 C12 1.386(4)
C8 C60 1.401(5)
C8 C43 1.478(4)
C9 C22 1.387(4)
C9 C30 1.460(4)
C10 C36 1.518(4)
C10 C22 1.529(4)
C10 C75 1.545(4)
C10 C78 1.555(4)
C11 C27 1.400(4)
C11 C13 1.420(4)
C11 C24 1.466(4)
C12 H67 0.9500
C13 C19 1.420(4)
C13 C20 1.426(4)
C14 C32 1.372(4)
C14 C25 1.448(4)
C15 C51 1.419(4)
C15 C36 1.427(4)
C16 C27 1.381(4)
C16 C17 1.404(4)
C16 C48 1.471(4)
C17 C20 1.368(4)
C17 H45 0.9500
C18 C46 1.411(4)
C18 C32 1.445(4)
C19 C34 1.526(4)
C20 H46 0.9500
C21 C55 1.384(4)
C21 C58 1.406(4)
C21 C66 1.475(4)
C23 C73 1.392(5)
C23 C63 1.403(4)
C24 C31 1.410(4)
C24 C56 1.413(4)
C25 C29 1.412(4)
C25 C38 1.428(4)
C26 C74 1.412(4)
C26 C30 1.414(4)
C27 H47 0.9500
C28 C49 1.364(4)
C28 C48 1.402(5)
C28 H48 0.9500
C29 C82 1.369(4)
C29 H49 0.9500
C30 C64 1.416(4)
C31 C39 1.415(4)
C32 C34 1.526(4)
C33 C44 1.415(4)
C33 C50 1.429(4)
C34 C35 1.552(4)
C34 C41 1.558(4)
C35 C83 1.523(5)
C35 H23 0.9900
C35 H24 0.9900
C37 C84 1.377(5)
C37 C38 1.405(4)
C37 H50 0.9500
C39 C54 1.361(4)
C39 H51 0.9500
C40 C45 1.350(4)
C40 H68 0.9500
C41 C94 1.517(4)
C41 H25 0.9900
C41 H26 0.9900
C42 H69 0.9500
C43 C93 1.380(5)
C43 C88 1.390(4)
C44 C70 1.369(4)
C44 H70 0.9500
C45 H71 0.9500
C46 C58 1.369(4)
C46 H52 0.9500
C47 C54 1.379(4)
C47 C56 1.380(5)
C47 H53 0.9500
C48 C76 1.384(4)
C49 C67 1.402(4)
C49 H54 0.9500
C50 C71 1.405(4)
C51 C60 1.364(4)
C51 H72 0.9500
C52 C81 1.369(5)
C52 C66 1.396(5)
C52 H55 0.9500
C53 C65 1.339(5)
C53 C67 1.458(4)
C53 H91 1.02(3)
C54 H56 0.9500
C55 H57 0.9500
C56 H58 0.9500
C57 C107 1.347(5)
C57 C79 1.449(5)
C57 H90 1.03(3)
C58 H59 0.9500
C59 C76 1.383(4)
C59 C67 1.395(5)
C59 H60 0.9500
C60 H73 0.9500
C61 C64 1.374(4)
C61 C68 1.386(5)
C61 H74 0.9500
C62 C73 1.373(4)
C62 C79 1.399(4)
C62 H75 0.9500
C63 C69 1.375(4)
C63 H76 0.9500
C64 H77 0.9500
C65 C89 1.423(6)
C65 C98 1.443(5)
C66 C110 1.388(5)
C68 C74 1.365(5)
C68 H78 0.9500
C69 C79 1.406(5)
C69 H79 0.9500
C70 C92 1.385(5)
C70 H80 0.9500
C71 C92 1.369(4)
C71 H81 0.9500
C72 C87 1.373(5)
C72 C97 1.388(4)
C72 C77 1.449(5)
C73 H82 0.9500
C74 H83 0.9500
C75 C118 1.513(5)
C75 H1 0.9900
C75 H2 0.9900
C76 H61 0.9500
C77 C99 1.342(5)
C77 H89 0.98(3)
C78 C109 1.502(5)
C78 H3 0.9900
C78 H4 0.9900
C80 N1 1.150(5)
C80 C107 1.431(6)
C81 C101 1.388(5)
C81 H62 0.9500
C82 C84 1.387(4)
C82 H63 0.9500
C83 C86 1.527(4)
C83 H27 0.9900
C83 H28 0.9900
C84 H64 0.9500
C86 C105 1.532(5)
C86 H29 0.9900
C86 H30 0.9900
C87 C88 1.374(5)
C87 H84 0.9500
C88 H85 0.9500
C89 N7 1.153(5)
N2 C114 1.152(4)
N3 C111 1.146(5)
C92 H86 0.9500
C93 C97 1.365(5)
C93 H87 0.9500
C94 C112 1.517(5)
C94 H31 0.9900
C94 H32 0.9900
N4 C98 1.145(4)
C96 N8 1.141(5)
C96 C107 1.431(5)
C97 H88 0.9500
C99 C100 1.427(5)
C99 C114 1.442(5)
C100 N5 1.148(5)
C101 C115 1.388(5)
C101 C103 1.450(5)
C102 C109 1.502(5)
C102 C122 1.523(6)
C102 H5 0.9900
C102 H6 0.9900
C103 C116 1.337(5)
C103 H103 0.94(4)
C105 C127 1.521(5)
C105 H33 0.9900
C105 H34 0.9900
N6 C117 1.140(5)
C109 H7 0.9900
C109 H8 0.9900
C110 C115 1.372(5)
C110 H65 0.9500
C111 C116 1.422(6)
C112 C119 1.532(6)
C112 H35 0.9900
C112 H36 0.9900
C115 H66 0.9500
C116 C117 1.438(5)
C118 C123 1.490(5)
C118 H9 0.9900
C118 H10 0.9900
C119 C128 1.482(7)
C119 H37 0.9900
C119 H38 0.9900
C120 C122 1.407(6)
C120 H11 0.9800
C120 H12 0.9800
C120 H13 0.9800
C122 H14 0.9900
C122 H15 0.9900
C123 C126 1.455(8)
C123 H16 0.9900
C123 H17 0.9900
C126 C130 1.795(19)
C126 H18 0.9900
C126 H19 0.9900
C127 H39 0.9800
C127 H40 0.9800
C127 H41 0.9800
C128 H42 0.9800
C128 H43 0.9800
C128 H44 0.9800
N9 C132 1.42(3)
C130 H20 0.9800
C130 H21 0.9800
C130 H22 0.9800
C131 C132 1.87(3)

loop_
_geom_torsion_atom_site_label_1
_geom_torsion_atom_site_label_2
_geom_torsion_atom_site_label_3
_geom_torsion_atom_site_label_4
_geom_torsion
C22 C1 C4 C42 -177.0(3)
C45 C1 C4 C42 2.5(5)
C22 C1 C4 C26 -1.9(5)
C45 C1 C4 C26 177.6(3)
C36 C2 C9 C22 -11.8(4)
C33 C2 C9 C22 161.1(3)
C36 C2 C9 C30 161.9(3)
C33 C2 C9 C30 -25.1(6)
C60 C8 C12 C3 -0.2(5)
C43 C8 C12 C3 179.1(3)
C15 C3 C12 C8 1.6(5)
C50 C3 C12 C8 -176.6(3)
C27 C11 C13 C19 -177.8(3)
C24 C11 C13 C19 -2.4(4)
C27 C11 C13 C20 2.5(4)
C24 C11 C13 C20 177.9(3)
C19 C6 C14 C32 -9.9(3)
C31 C6 C14 C32 161.5(3)
C19 C6 C14 C25 163.9(3)
C31 C6 C14 C25 -24.7(5)
C12 C3 C15 C51 -2.5(5)
C50 C3 C15 C51 175.7(3)
C12 C3 C15 C36 175.5(3)
C50 C3 C15 C36 -6.2(5)
C27 C16 C17 C20 3.4(5)
C48 C16 C17 C20 -173.7(3)
C55 C5 C18 C46 -2.6(5)
C38 C5 C18 C46 173.2(3)
C55 C5 C18 C32 175.2(3)
C38 C5 C18 C32 -9.0(4)
C31 C6 C19 C13 10.4(4)
C14 C6 C19 C13 -177.1(3)
C31 C6 C19 C34 -164.7(3)
C14 C6 C19 C34 7.9(3)
C11 C13 C19 C6 -3.9(4)
C20 C13 C19 C6 175.8(3)
C11 C13 C19 C34 170.2(3)
C20 C13 C19 C34 -10.1(5)
C16 C17 C20 C13 -0.6(5)
C11 C13 C20 C17 -2.4(5)
C19 C13 C20 C17 178.0(3)
C30 C9 C22 C1 8.9(5)
C2 C9 C22 C1 -176.4(3)
C30 C9 C22 C10 -164.8(3)
C2 C9 C22 C10 9.9(4)
C45 C1 C22 C9 178.1(3)
C4 C1 C22 C9 -2.4(5)
C45 C1 C22 C10 -9.4(5)
C4 C1 C22 C10 170.1(3)
C36 C10 C22 C9 -4.4(3)
C75 C10 C22 C9 114.7(3)
C78 C10 C22 C9 -121.0(3)
C36 C10 C22 C1 -177.7(3)
C75 C10 C22 C1 -58.6(4)
C78 C10 C22 C1 65.7(4)
C42 C7 C23 C73 142.6(3)
C40 C7 C23 C73 -40.1(5)
C42 C7 C23 C63 -37.5(5)
C40 C7 C23 C63 139.7(3)
C27 C11 C24 C31 177.4(3)
C13 C11 C24 C31 2.1(4)
C27 C11 C24 C56 -0.3(4)
C13 C11 C24 C56 -175.6(3)
C32 C14 C25 C29 158.9(3)
C6 C14 C25 C29 -14.4(5)
C32 C14 C25 C38 -14.1(4)
C6 C14 C25 C38 172.7(3)
C42 C4 C26 C74 -1.3(5)
C1 C4 C26 C74 -176.2(3)
C42 C4 C26 C30 174.4(3)
C1 C4 C26 C30 -0.6(5)
C17 C16 C27 C11 -3.3(5)
C48 C16 C27 C11 173.8(3)
C13 C11 C27 C16 0.4(5)
C24 C11 C27 C16 -175.0(3)
C38 C25 C29 C82 -4.4(5)
C14 C25 C29 C82 -177.4(3)
C74 C26 C30 C64 9.5(5)
C4 C26 C30 C64 -166.3(3)
C74 C26 C30 C9 -177.3(3)
C4 C26 C30 C9 6.9(5)
C22 C9 C30 C26 -11.1(5)
C2 C9 C30 C26 175.7(3)
C22 C9 C30 C64 161.8(3)
C2 C9 C30 C64 -11.4(5)
C56 C24 C31 C39 7.6(4)
C11 C24 C31 C39 -170.2(3)
C56 C24 C31 C6 -178.1(3)
C11 C24 C31 C6 4.1(4)
C19 C6 C31 C24 -10.3(4)
C14 C6 C31 C24 179.1(3)
C19 C6 C31 C39 163.6(3)
C14 C6 C31 C39 -7.0(5)
C25 C14 C32 C18 11.9(4)
C6 C14 C32 C18 -173.4(3)
C25 C14 C32 C34 -166.6(3)
C6 C14 C32 C34 8.1(3)
C46 C18 C32 C14 177.5(3)
C5 C18 C32 C14 -0.2(5)
C46 C18 C32 C34 -4.2(5)
C5 C18 C32 C34 178.1(3)
C36 C2 C33 C44 161.5(3)
C9 C2 C33 C44 -10.6(6)
C36 C2 C33 C50 -10.3(5)
C9 C2 C33 C50 177.5(3)
C6 C19 C34 C32 -3.1(3)
C13 C19 C34 C32 -177.7(3)
C6 C19 C34 C35 116.2(3)
C13 C19 C34 C35 -58.5(4)
C6 C19 C34 C41 -120.2(3)
C13 C19 C34 C41 65.1(4)
C14 C32 C34 C19 -3.4(3)
C18 C32 C34 C19 178.2(3)
C14 C32 C34 C35 -120.0(3)
C18 C32 C34 C35 61.6(4)
C14 C32 C34 C41 116.3(3)
C18 C32 C34 C41 -62.1(4)
C19 C34 C35 C83 -60.5(3)
C32 C34 C35 C83 50.8(4)
C41 C34 C35 C83 174.2(3)
C33 C2 C36 C15 12.8(5)
C9 C2 C36 C15 -173.3(3)
C33 C2 C36 C10 -164.9(3)
C9 C2 C36 C10 8.9(4)
C3 C15 C36 C2 -4.3(5)
C51 C15 C36 C2 173.6(3)
C3 C15 C36 C10 173.1(3)
C51 C15 C36 C10 -9.0(6)
C22 C10 C36 C2 -3.1(4)
C75 C10 C36 C2 -118.9(3)
C78 C10 C36 C2 116.1(3)
C22 C10 C36 C15 179.3(3)
C75 C10 C36 C15 63.5(4)
C78 C10 C36 C15 -61.6(4)
C84 C37 C38 C25 -3.3(5)
C84 C37 C38 C5 171.0(3)
C29 C25 C38 C37 5.9(4)
C14 C25 C38 C37 179.3(3)
C29 C25 C38 C5 -168.5(3)
C14 C25 C38 C5 4.9(4)
C55 C5 C38 C37 7.9(5)
C18 C5 C38 C37 -167.8(3)
C55 C5 C38 C25 -177.8(3)
C18 C5 C38 C25 6.5(5)
C24 C31 C39 C54 -6.7(5)
C6 C31 C39 C54 179.4(3)
C42 C7 C40 C45 2.5(5)
C23 C7 C40 C45 -174.8(3)
C19 C34 C41 C94 50.8(4)
C32 C34 C41 C94 -60.9(4)
C35 C34 C41 C94 173.9(3)
C40 C7 C42 C4 -2.1(5)
C23 C7 C42 C4 175.2(3)
C1 C4 C42 C7 -0.4(5)
C26 C4 C42 C7 -175.4(3)
C12 C8 C43 C93 -10.6(6)
C60 C8 C43 C93 168.7(4)
C12 C8 C43 C88 169.4(4)
C60 C8 C43 C88 -11.3(6)
C50 C33 C44 C70 -3.7(5)
C2 C33 C44 C70 -175.7(3)
C7 C40 C45 C1 -0.4(5)
C22 C1 C45 C40 177.4(3)
C4 C1 C45 C40 -2.1(5)
C5 C18 C46 C58 0.3(5)
C32 C18 C46 C58 -177.4(3)
C49 C28 C48 C76 -0.7(5)
C49 C28 C48 C16 -178.0(3)
C27 C16 C48 C76 140.3(3)
C17 C16 C48 C76 -42.7(5)
C27 C16 C48 C28 -42.6(4)
C17 C16 C48 C28 134.4(3)
C48 C28 C49 C67 0.2(5)
C44 C33 C50 C71 4.3(5)
C2 C33 C50 C71 176.7(3)
C44 C33 C50 C3 -172.5(3)
C2 C33 C50 C3 -0.2(5)
C15 C3 C50 C71 -168.4(3)
C12 C3 C50 C71 9.8(5)
C15 C3 C50 C33 8.4(5)
C12 C3 C50 C33 -173.5(3)
C3 C15 C51 C60 2.1(5)
C36 C15 C51 C60 -175.8(4)
C31 C39 C54 C47 1.3(5)
C56 C47 C54 C39 3.0(5)
C58 C21 C55 C5 -0.4(5)
C66 C21 C55 C5 179.5(3)
C18 C5 C55 C21 2.8(5)
C38 C5 C55 C21 -173.0(3)
C54 C47 C56 C24 -1.8(5)
C31 C24 C56 C47 -3.6(5)
C11 C24 C56 C47 174.2(3)
C18 C46 C58 C21 2.1(5)
C55 C21 C58 C46 -2.0(5)
C66 C21 C58 C46 178.1(3)
C15 C51 C60 C8 -0.7(6)
C12 C8 C60 C51 -0.3(6)
C43 C8 C60 C51 -179.6(4)
C73 C23 C63 C69 -0.8(5)
C7 C23 C63 C69 179.4(3)
C68 C61 C64 C30 0.8(6)
C26 C30 C64 C61 -7.9(5)
C9 C30 C64 C61 179.2(3)
C67 C53 C65 C89 0.8(6)
C67 C53 C65 C98 176.9(3)
C81 C52 C66 C110 -0.4(6)
C81 C52 C66 C21 179.4(4)
C55 C21 C66 C110 -22.3(6)
C58 C21 C66 C110 157.7(4)
C55 C21 C66 C52 158.0(4)
C58 C21 C66 C52 -22.1(5)
C76 C59 C67 C49 -1.8(5)
C76 C59 C67 C53 178.0(3)
C28 C49 C67 C59 1.1(5)
C28 C49 C67 C53 -178.7(3)
C65 C53 C67 C59 -166.3(3)
C65 C53 C67 C49 13.5(5)
C64 C61 C68 C74 4.7(6)
C23 C63 C69 C79 -1.8(5)
C33 C44 C70 C92 0.5(5)
C33 C50 C71 C92 -1.9(5)
C3 C50 C71 C92 174.9(3)
C79 C62 C73 C23 -0.7(5)
C63 C23 C73 C62 2.0(5)
C7 C23 C73 C62 -178.2(3)
C61 C68 C74 C26 -2.9(6)
C30 C26 C74 C68 -4.4(5)
C4 C26 C74 C68 171.4(3)
C36 C10 C75 C118 51.2(4)
C22 C10 C75 C118 -60.4(4)
C78 C10 C75 C118 174.8(3)
C67 C59 C76 C48 1.3(5)
C28 C48 C76 C59 0.0(5)
C16 C48 C76 C59 177.2(3)
C87 C72 C77 C99 171.3(5)
C97 C72 C77 C99 -9.9(7)
C36 C10 C78 C109 -54.8(4)
C22 C10 C78 C109 57.1(4)
C75 C10 C78 C109 179.5(3)
C73 C62 C79 C69 -1.9(5)
C73 C62 C79 C57 177.8(3)
C63 C69 C79 C62 3.1(5)
C63 C69 C79 C57 -176.5(3)
C107 C57 C79 C62 171.6(3)
C107 C57 C79 C69 -8.7(6)
C66 C52 C81 C101 -0.5(7)
C25 C29 C82 C84 0.0(5)
C34 C35 C83 C86 174.1(3)
C38 C37 C84 C82 -1.1(5)
C29 C82 C84 C37 2.8(5)
C35 C83 C86 C105 -179.3(3)
C97 C72 C87 C88 2.2(7)
C77 C72 C87 C88 -179.0(4)
C72 C87 C88 C43 -0.2(7)
C93 C43 C88 C87 -1.5(6)
C8 C43 C88 C87 178.4(4)
C53 C65 C89 N7 132(23)
C98 C65 C89 N7 -44(23)
C50 C71 C92 C70 -1.4(6)
C44 C70 C92 C71 2.2(6)
C88 C43 C93 C97 1.4(7)
C8 C43 C93 C97 -178.6(4)
C34 C41 C94 C112 176.7(3)
C43 C93 C97 C72 0.5(8)
C87 C72 C97 C93 -2.3(7)
C77 C72 C97 C93 179.0(4)
C53 C65 C98 N4 -111(12)
C89 C65 C98 N4 65(12)
C72 C77 C99 C100 -0.5(8)
C72 C77 C99 C114 -179.0(4)
C77 C99 C100 N5 -149(10)
C114 C99 C100 N5 29(11)
C52 C81 C101 C115 0.8(7)
C52 C81 C101 C103 -178.2(5)
C115 C101 C103 C116 -9.7(10)
C81 C101 C103 C116 169.2(6)
C83 C86 C105 C127 179.7(3)
C79 C57 C107 C80 -0.9(6)
C79 C57 C107 C96 -180.0(4)
N1 C80 C107 C57 -163(11)
N1 C80 C107 C96 16(12)
N8 C96 C107 C57 107(16)
N8 C96 C107 C80 -72(16)
C10 C78 C109 C102 -175.8(3)
C122 C102 C109 C78 -178.4(4)
C52 C66 C110 C115 1.1(7)
C21 C66 C110 C115 -178.6(5)
C41 C94 C112 C119 -176.3(4)
C77 C99 C114 N2 127(13)
C100 C99 C114 N2 -52(13)
C66 C110 C115 C101 -0.9(9)
C81 C101 C115 C110 -0.1(8)
C103 C101 C115 C110 178.8(5)
C101 C103 C116 C111 -1.1(11)
C101 C103 C116 C117 -179.7(6)
N3 C111 C116 C103 -159(15)
N3 C111 C116 C117 20(15)
C103 C116 C117 N6 -164(29)
C111 C116 C117 N6 17(30)
C10 C75 C118 C123 179.2(4)
C94 C112 C119 C128 -67.7(6)
C109 C102 C122 C120 172.3(6)
C75 C118 C123 C126 -174.8(7)
C118 C123 C126 C130 -151.6(8)
